data_1565983
loop_
_publ_author_name
'Hu, Qifa'
'Wen, Bin'
'Fan, Changzeng'

_publ_section_title
;
 The Al~61.49~Mn~11.35~Ni~4~ phase in the Al--Mn--Ni system
;
_journal_coeditor_code WM4158
_journal_issue 1
_journal_name_full IUCrData
_journal_page_first x220038
_journal_paper_doi 10.1107/S2414314622000384
_journal_volume 7
_journal_year 2022
_chemical_formula_sum 'Al61.49 Mn11.35 Ni4'
_chemical_formula_weight 2517.49
_space_group_crystal_system orthorhombic
_space_group_IT_number 63
_space_group_name_Hall '-C 2c 2'
_space_group_name_H-M_alt 'C m c m'
_audit_creation_method SHELXL-2016/6
_cell_angle_alpha 90
_cell_angle_beta 90
_cell_angle_gamma 90
_cell_formula_units_Z 2
_cell_length_a 7.6135(3)
_cell_length_b 23.9582(11)
_cell_length_c 12.4828(6)
_cell_measurement_reflns_used 8707
_cell_measurement_temperature 296(2)
_cell_measurement_theta_max 30.60
_cell_measurement_theta_min 2.36
_cell_volume 2276.93(18)
_computing_cell_refinement
;
SAINT (Bruker, 2015)
;
_computing_data_collection
;
APEX3 (Bruker, 2015)
;
_computing_data_reduction
;
SAINT (Bruker, 2015)
;
_computing_molecular_graphics
;
DIAMOND (Brandenburg & Putz, 2017)
;
_computing_publication_material
;
publCIF (Westrip, 2010)
;
_computing_structure_refinement
;
SHELXL (Sheldrick, 2015b)
;
_computing_structure_solution
;
SHELXT (Sheldrick, 2015a)
;
_diffrn_ambient_temperature 296(2)
_diffrn_measured_fraction_theta_full 0.999
_diffrn_measured_fraction_theta_max 0.999
_diffrn_measurement_device_type 'Bruker D8 Venture Photon 100 CMOS'
_diffrn_measurement_method '\f and \w scans'
_diffrn_radiation_type MoK\a
_diffrn_radiation_wavelength 0.71073
_diffrn_reflns_av_R_equivalents 0.0897
_diffrn_reflns_av_unetI/netI 0.0293
_diffrn_reflns_limit_h_max 10
_diffrn_reflns_limit_h_min -10
_diffrn_reflns_limit_k_max 31
_diffrn_reflns_limit_k_min -31
_diffrn_reflns_limit_l_max 16
_diffrn_reflns_limit_l_min -16
_diffrn_reflns_number 40442
_diffrn_reflns_theta_full 25.242
_diffrn_reflns_theta_max 28.272
_diffrn_reflns_theta_min 2.356
_exptl_absorpt_coefficient_mu 5.854
_exptl_absorpt_correction_T_max 0.7461
_exptl_absorpt_correction_T_min 0.6481
_exptl_absorpt_correction_type multi-scan
_exptl_absorpt_process_details
;
(SADABS; Krause <i>et al.</i>, 2015)
;
_exptl_crystal_colour metallic
_exptl_crystal_density_diffrn 3.672
_exptl_crystal_description fragment
_exptl_crystal_F_000 2390
_exptl_crystal_size_max 0.10
_exptl_crystal_size_mid 0.10
_exptl_crystal_size_min 0.05
_refine_diff_density_max 1.847
_refine_diff_density_min -1.026
_refine_ls_extinction_method none
_refine_ls_goodness_of_fit_ref 1.062
_refine_ls_matrix_type full
_refine_ls_number_parameters 114
_refine_ls_number_reflns 1584
_refine_ls_number_restraints 0
_refine_ls_restrained_S_all 1.062
_refine_ls_R_factor_all 0.0556
_refine_ls_R_factor_gt 0.0390
_refine_ls_shift/su_max 0.001
_refine_ls_shift/su_mean 0.000
_refine_ls_structure_factor_coef Fsqd
_refine_ls_weighting_details 'w=1/[\s^2^(Fo^2^)+(0.0463P)^2^+17.4467P] where P=(Fo^2^+2Fc^2^)/3'
_refine_ls_weighting_scheme calc
_refine_ls_wR_factor_gt 0.0876
_refine_ls_wR_factor_ref 0.0945
_reflns_number_gt 1269
_reflns_number_total 1584
_reflns_threshold_expression 'I > 2\s(I)'
_cod_data_source_file wm4158sup1.cif
_cod_data_source_block I
_cod_depositor_comments 'Adding full bibliography for 1565983.cif.'
_cod_database_code 1565983
_cod_database_fobs_code 1565983
_shelx_space_group_comment
;
The symmetry employed for this shelxl refinement is uniquely defined
by the following loop, which should always be used as a source of
symmetry information in preference to the above space-group names.
They are only intended as comments.
;

loop_
_space_group_symop_operation_xyz
'x, y, z'
'-x, -y, z+1/2'
'-x, y, -z+1/2'
'x, -y, -z'
'x+1/2, y+1/2, z'
'-x+1/2, -y+1/2, z+1/2'
'-x+1/2, y+1/2, -z+1/2'
'x+1/2, -y+1/2, -z'
'-x, -y, -z'
'x, y, -z-1/2'
'x, -y, z-1/2'
'-x, y, z'
'-x+1/2, -y+1/2, -z'
'x+1/2, y+1/2, -z-1/2'
'x+1/2, -y+1/2, z-1/2'
'-x+1/2, y+1/2, z'

loop_
_atom_site_type_symbol
_atom_site_label
_atom_site_fract_x
_atom_site_fract_y
_atom_site_fract_z
_atom_site_U_iso_or_equiv
_atom_site_adp_type
_atom_site_calc_flag
_atom_site_occupancy
_atom_site_disorder_assembly
_atom_site_disorder_group
Ni Ni1 0.000000 0.91273(3) 0.06707(7) 0.0123(2) Uani d 1 . .
Mn Mn1 0.000000 0.54113(5) 0.750000 0.0070(3) Uani d 1 A .
Mn Mn2 0.000000 0.92062(7) 0.750000 0.0071(6) Uani d 0.677(5) A .
Mn Mn3 0.000000 0.63847(3) 0.05426(6) 0.00525(19) Uani d 1 . .
Mn Mn4 0.18574(11) 0.71395(3) 0.750000 0.00517(19) Uani d 1 . .
Al Al1 0.000000 0.81074(10) 0.750000 0.0081(5) Uani d 1 A .
Al Al2 0.000000 0.79366(10) 0.250000 0.0083(5) Uani d 1 . .
Al Al3 0.000000 0.63386(10) 0.250000 0.0111(5) Uani d 1 . .
Al Al4 0.000000 0.63837(6) 0.84947(13) 0.0066(3) Uani d 1 A .
Al Al5 0.000000 0.73945(7) 0.93387(13) 0.0076(3) Uani d 1 A .
Al Al6 0.000000 0.53869(7) 0.11718(14) 0.0129(4) Uani d 1 . .
Al Al7A 0.000000 0.98517(9) 0.9064(2) 0.0170(8) Uani d 0.811(8) A 1
Al Al7B 0.000000 0.000000 0.000000 0.0170(8) Uani d 0.121(7) B 2
Al Al8 0.2272(3) 0.01406(8) 0.250000 0.0250(5) Uani d 1 . .
Al Al9 0.1846(2) 0.89615(7) 0.250000 0.0094(4) Uani d 1 . .
Al Al10 0.18981(16) 0.55406(5) 0.93399(9) 0.0075(3) Uani d 1 . .
Al Al11 0.19159(16) 0.82804(5) 0.06539(9) 0.0074(3) Uani d 1 . .
Al Al12 0.18747(16) 0.71601(5) 0.12610(9) 0.0080(3) Uani d 1 . .
Al Al13 0.18943(17) 0.89124(5) 0.88587(11) 0.0135(3) Uani d 1 . .

loop_
_atom_site_aniso_label
_atom_site_aniso_U_11
_atom_site_aniso_U_22
_atom_site_aniso_U_33
_atom_site_aniso_U_12
_atom_site_aniso_U_13
_atom_site_aniso_U_23
Ni1 0.0055(4) 0.0074(4) 0.0241(5) 0.000 0.000 -0.0016(3)
Mn1 0.0134(6) 0.0033(5) 0.0044(5) 0.000 0.000 0.000
Mn2 0.0057(10) 0.0112(10) 0.0043(9) 0.000 0.000 0.000
Mn3 0.0080(4) 0.0039(4) 0.0039(4) 0.000 0.000 0.0003(3)
Mn4 0.0049(4) 0.0059(4) 0.0046(4) 0.0000(3) 0.000 0.000
Al1 0.0099(12) 0.0074(11) 0.0071(11) 0.000 0.000 0.000
Al2 0.0051(12) 0.0117(12) 0.0080(11) 0.000 0.000 0.000
Al3 0.0182(14) 0.0106(12) 0.0045(11) 0.000 0.000 0.000
Al4 0.0074(8) 0.0060(8) 0.0065(8) 0.000 0.000 0.0008(6)
Al5 0.0077(8) 0.0072(8) 0.0079(8) 0.000 0.000 0.0011(6)
Al6 0.0241(11) 0.0051(8) 0.0094(8) 0.000 0.000 0.0021(6)
Al7A 0.0102(12) 0.0087(12) 0.0320(15) 0.000 0.000 -0.0034(10)
Al7B 0.0102(12) 0.0087(12) 0.0320(15) 0.000 0.000 -0.0034(10)
Al8 0.0427(14) 0.0160(10) 0.0162(10) 0.0111(9) 0.000 0.000
Al9 0.0088(9) 0.0125(8) 0.0068(8) -0.0031(7) 0.000 0.000
Al10 0.0073(6) 0.0069(5) 0.0082(6) -0.0003(4) -0.0009(5) -0.0003(4)
Al11 0.0073(6) 0.0074(5) 0.0074(6) 0.0009(4) 0.0006(5) 0.0013(4)
Al12 0.0077(6) 0.0067(5) 0.0098(6) -0.0012(5) 0.0003(5) -0.0028(4)
Al13 0.0130(7) 0.0101(6) 0.0174(7) -0.0008(5) -0.0003(5) 0.0021(5)

loop_
_atom_type_symbol
_atom_type_description
_atom_type_scat_dispersion_real
_atom_type_scat_dispersion_imag
_atom_type_scat_source
Al Al 0.0645 0.0514 'International Tables Vol C Tables 4.2.6.8 and 6.1.1.4'
Mn Mn 0.3368 0.7283 'International Tables Vol C Tables 4.2.6.8 and 6.1.1.4'
Ni Ni 0.3393 1.1124 'International Tables Vol C Tables 4.2.6.8 and 6.1.1.4'

loop_
_geom_angle_atom_site_label_1
_geom_angle_atom_site_label_2
_geom_angle_atom_site_label_3
_geom_angle_site_symmetry_1
_geom_angle_site_symmetry_3
_geom_angle
_geom_angle_publ_flag
Al7A Ni1 Al10 9_576 13_566 71.59(3) ?
Al7A Ni1 Al10 9_576 8_466 71.59(3) ?
Al10 Ni1 Al10 13_566 8_466 142.75(6) ?
Al7B Ni1 Al11 1_565 . 138.65(3) ?
Al7A Ni1 Al11 9_576 . 143.68(3) ?
Al10 Ni1 Al11 13_566 . 72.91(4) ?
Al10 Ni1 Al11 8_466 . 144.33(5) ?
Al7A Ni1 Al11 9_576 12 143.68(3) ?
Al10 Ni1 Al11 13_566 12 144.33(5) ?
Al10 Ni1 Al11 8_466 12 72.91(4) ?
Al11 Ni1 Al11 . 12 71.42(6) ?
Al7A Ni1 Al7A 9_576 1_554 56.83(10) ?
Al10 Ni1 Al7A 13_566 1_554 77.70(3) ?
Al10 Ni1 Al7A 8_466 1_554 77.70(3) ?
Al11 Ni1 Al7A . 1_554 121.67(5) ?
Al11 Ni1 Al7A 12 1_554 121.67(5) ?
Al7B Ni1 Al9 1_565 . 116.69(4) ?
Al7A Ni1 Al9 9_576 . 91.85(7) ?
Al10 Ni1 Al9 13_566 . 63.89(4) ?
Al10 Ni1 Al9 8_466 . 122.86(5) ?
Al11 Ni1 Al9 . . 65.51(4) ?
Al11 Ni1 Al9 12 . 101.00(5) ?
Al7A Ni1 Al9 1_554 . 137.13(5) ?
Al7A Ni1 Al9 9_576 3 91.85(7) ?
Al10 Ni1 Al9 13_566 3 122.86(5) ?
Al10 Ni1 Al9 8_466 3 63.89(4) ?
Al11 Ni1 Al9 . 3 100.99(5) ?
Al11 Ni1 Al9 12 3 65.51(4) ?
Al7A Ni1 Al9 1_554 3 137.13(5) ?
Al9 Ni1 Al9 . 3 62.46(7) ?
Al7A Ni1 Al13 9_576 12_554 107.32(6) ?
Al10 Ni1 Al13 13_566 12_554 123.79(5) ?
Al10 Ni1 Al13 8_466 12_554 63.61(4) ?
Al11 Ni1 Al13 . 12_554 98.53(4) ?
Al11 Ni1 Al13 12 12_554 62.09(4) ?
Al7A Ni1 Al13 1_554 12_554 59.81(5) ?
Al9 Ni1 Al13 . 12_554 160.69(5) ?
Al9 Ni1 Al13 3 12_554 113.34(4) ?
Al7A Ni1 Al13 9_576 1_554 107.32(6) ?
Al10 Ni1 Al13 13_566 1_554 63.61(4) ?
Al10 Ni1 Al13 8_466 1_554 123.79(5) ?
Al11 Ni1 Al13 . 1_554 62.09(4) ?
Al11 Ni1 Al13 12 1_554 98.53(4) ?
Al7A Ni1 Al13 1_554 1_554 59.81(5) ?
Al9 Ni1 Al13 . 1_554 113.34(4) ?
Al9 Ni1 Al13 3 1_554 160.69(5) ?
Al13 Ni1 Al13 12_554 1_554 63.74(6) ?
Al8 Mn1 Al8 15_456 13_556 115.05(12) ?
Al8 Mn1 Al6 15_456 2_565 66.07(5) ?
Al8 Mn1 Al6 13_556 2_565 66.07(5) ?
Al8 Mn1 Al6 15_456 9_566 66.07(5) ?
Al8 Mn1 Al6 13_556 9_566 66.07(5) ?
Al6 Mn1 Al6 2_565 9_566 81.85(9) ?
Al8 Mn1 Al4 15_456 . 118.28(5) ?
Al8 Mn1 Al4 13_556 . 118.28(5) ?
Al6 Mn1 Al4 2_565 . 167.13(6) ?
Al6 Mn1 Al4 9_566 . 111.02(5) ?
Al8 Mn1 Al4 15_456 10_557 118.28(5) ?
Al8 Mn1 Al4 13_556 10_557 118.28(5) ?
Al6 Mn1 Al4 2_565 10_557 111.02(5) ?
Al6 Mn1 Al4 9_566 10_557 167.13(6) ?
Al4 Mn1 Al4 . 10_557 56.11(7) ?
Al8 Mn1 Al10 15_456 3_556 67.33(3) ?
Al8 Mn1 Al10 13_556 3_556 120.48(3) ?
Al6 Mn1 Al10 2_565 3_556 62.28(4) ?
Al6 Mn1 Al10 9_566 3_556 129.53(5) ?
Al4 Mn1 Al10 . 3_556 107.18(5) ?
Al4 Mn1 Al10 10_557 3_556 60.29(4) ?
Al8 Mn1 Al10 15_456 12 67.33(3) ?
Al8 Mn1 Al10 13_556 12 120.48(3) ?
Al6 Mn1 Al10 2_565 12 129.53(5) ?
Al6 Mn1 Al10 9_566 12 62.28(4) ?
Al4 Mn1 Al10 . 12 60.29(4) ?
Al4 Mn1 Al10 10_557 12 107.18(5) ?
Al10 Mn1 Al10 3_556 12 114.48(5) ?
Al8 Mn1 Al10 15_456 10_557 120.48(3) ?
Al8 Mn1 Al10 13_556 10_557 67.33(3) ?
Al6 Mn1 Al10 2_565 10_557 62.28(4) ?
Al6 Mn1 Al10 9_566 10_557 129.53(5) ?
Al4 Mn1 Al10 . 10_557 107.18(5) ?
Al4 Mn1 Al10 10_557 10_557 60.29(4) ?
Al10 Mn1 Al10 3_556 10_557 63.89(5) ?
Al10 Mn1 Al10 12 10_557 166.98(7) ?
Al8 Mn1 Al10 15_456 . 120.48(3) ?
Al8 Mn1 Al10 13_556 . 67.33(3) ?
Al6 Mn1 Al10 2_565 . 129.54(5) ?
Al6 Mn1 Al10 9_566 . 62.28(4) ?
Al4 Mn1 Al10 . . 60.29(4) ?
Al4 Mn1 Al10 10_557 . 107.18(5) ?
Al10 Mn1 Al10 3_556 . 166.98(7) ?
Al10 Mn1 Al10 12 . 63.89(5) ?
Al10 Mn1 Al10 10_557 . 114.48(5) ?
Al8 Mn1 Al9 15_456 13_566 179.56(8) ?
Al8 Mn1 Al9 13_556 13_566 64.51(6) ?
Al6 Mn1 Al9 2_565 13_566 113.63(3) ?
Al6 Mn1 Al9 9_566 13_566 113.63(3) ?
Al4 Mn1 Al9 . 13_566 62.08(4) ?
Al4 Mn1 Al9 10_557 13_566 62.09(4) ?
Al10 Mn1 Al9 3_556 13_566 112.85(4) ?
Al10 Mn1 Al9 12 13_566 112.85(4) ?
Al10 Mn1 Al9 10_557 13_566 59.42(3) ?
Al10 Mn1 Al9 . 13_566 59.42(3) ?
Al8 Mn1 Al9 15_456 15_466 64.51(6) ?
Al8 Mn1 Al9 13_556 15_466 179.56(8) ?
Al6 Mn1 Al9 2_565 15_466 113.63(3) ?
Al6 Mn1 Al9 9_566 15_466 113.63(3) ?
Al4 Mn1 Al9 . 15_466 62.09(4) ?
Al4 Mn1 Al9 10_557 15_466 62.09(4) ?
Al10 Mn1 Al9 3_556 15_466 59.42(3) ?
Al10 Mn1 Al9 12 15_466 59.42(3) ?
Al10 Mn1 Al9 10_557 15_466 112.85(4) ?
Al10 Mn1 Al9 . 15_466 112.85(4) ?
Al9 Mn1 Al9 13_566 15_466 115.92(8) ?
Al8 Mn2 Al8 11_566 9_566 95.71(13) ?
Al8 Mn2 Al13 11_566 3_556 131.32(5) ?
Al8 Mn2 Al13 9_566 3_556 75.18(5) ?
Al8 Mn2 Al13 11_566 10_557 75.18(5) ?
Al8 Mn2 Al13 9_566 10_557 131.32(5) ?
Al13 Mn2 Al13 3_556 10_557 76.30(7) ?
Al8 Mn2 Al13 11_566 12 131.32(5) ?
Al8 Mn2 Al13 9_566 12 75.18(5) ?
Al13 Mn2 Al13 3_556 12 93.17(7) ?
Al13 Mn2 Al13 10_557 12 144.92(10) ?
Al8 Mn2 Al13 11_566 . 75.18(5) ?
Al8 Mn2 Al13 9_566 . 131.32(5) ?
Al13 Mn2 Al13 3_556 . 144.91(10) ?
Al13 Mn2 Al13 10_557 . 93.16(7) ?
Al13 Mn2 Al13 12 . 76.30(7) ?
Al8 Mn2 Al7A 11_566 10_557 65.38(5) ?
Al8 Mn2 Al7A 9_566 10_557 65.38(5) ?
Al13 Mn2 Al7A 3_556 10_557 67.53(5) ?
Al13 Mn2 Al7A 10_557 10_557 67.53(5) ?
Al13 Mn2 Al7A 12 10_557 139.16(5) ?
Al13 Mn2 Al7A . 10_557 139.16(5) ?
Al8 Mn2 Al7A 11_566 . 65.38(6) ?
Al8 Mn2 Al7A 9_566 . 65.38(5) ?
Al13 Mn2 Al7A 3_556 . 139.16(5) ?
Al13 Mn2 Al7A 10_557 . 139.16(5) ?
Al13 Mn2 Al7A 12 . 67.53(5) ?
Al13 Mn2 Al7A . . 67.53(5) ?
Al7A Mn2 Al7A 10_557 . 103.23(13) ?
Al8 Mn2 Al1 11_566 . 132.14(7) ?
Al8 Mn2 Al1 9_566 . 132.14(7) ?
Al13 Mn2 Al1 3_556 . 72.46(5) ?
Al13 Mn2 Al1 10_557 . 72.46(5) ?
Al13 Mn2 Al1 12 . 72.46(5) ?
Al13 Mn2 Al1 . . 72.46(5) ?
Al7A Mn2 Al1 10_557 . 128.38(6) ?
Al7A Mn2 Al1 . . 128.38(6) ?
Al3 Mn3 Al12 . 12 71.11(6) ?
Al3 Mn3 Al12 . . 71.11(6) ?
Al12 Mn3 Al12 12 . 69.36(6) ?
Al3 Mn3 Al6 . . 69.22(7) ?
Al12 Mn3 Al6 12 . 126.30(5) ?
Al12 Mn3 Al6 . . 126.30(5) ?
Al3 Mn3 Al4 . 1_554 177.36(8) ?
Al12 Mn3 Al4 12 1_554 110.99(5) ?
Al12 Mn3 Al4 . 1_554 110.99(5) ?
Al6 Mn3 Al4 . 1_554 108.13(6) ?
Al3 Mn3 Al13 . 8_466 72.43(4) ?
Al12 Mn3 Al13 12 8_466 65.12(4) ?
Al12 Mn3 Al13 . 8_466 128.48(5) ?
Al6 Mn3 Al13 . 8_466 69.36(3) ?
Al4 Mn3 Al13 1_554 8_466 106.82(4) ?
Al3 Mn3 Al13 . 13_566 72.43(4) ?
Al12 Mn3 Al13 12 13_566 128.48(5) ?
Al12 Mn3 Al13 . 13_566 65.12(4) ?
Al6 Mn3 Al13 . 13_566 69.36(3) ?
Al4 Mn3 Al13 1_554 13_566 106.82(4) ?
Al13 Mn3 Al13 8_466 13_566 132.84(7) ?
Al3 Mn3 Al5 . 1_554 124.43(8) ?
Al12 Mn3 Al5 12 1_554 63.87(4) ?
Al12 Mn3 Al5 . 1_554 63.87(4) ?
Al6 Mn3 Al5 . 1_554 166.34(6) ?
Al4 Mn3 Al5 1_554 1_554 58.21(5) ?
Al13 Mn3 Al5 8_466 1_554 112.78(3) ?
Al13 Mn3 Al5 13_566 1_554 112.78(3) ?
Al3 Mn3 Al11 . 8_465 121.85(3) ?
Al12 Mn3 Al11 12 8_465 61.18(4) ?
Al12 Mn3 Al11 . 8_465 116.13(5) ?
Al6 Mn3 Al11 . 8_465 115.10(3) ?
Al4 Mn3 Al11 1_554 8_465 58.97(3) ?
Al13 Mn3 Al11 8_466 8_465 58.86(4) ?
Al13 Mn3 Al11 13_566 8_465 165.67(5) ?
Al5 Mn3 Al11 1_554 8_465 59.51(3) ?
Al3 Mn3 Al11 . 13_565 121.85(3) ?
Al12 Mn3 Al11 12 13_565 116.14(5) ?
Al12 Mn3 Al11 . 13_565 61.18(4) ?
Al6 Mn3 Al11 . 13_565 115.10(3) ?
Al4 Mn3 Al11 1_554 13_565 58.97(3) ?
Al13 Mn3 Al11 8_466 13_565 165.67(5) ?
Al13 Mn3 Al11 13_566 13_565 58.86(4) ?
Al5 Mn3 Al11 1_554 13_565 59.51(3) ?
Al11 Mn3 Al11 8_465 13_565 108.34(5) ?
Al3 Mn3 Al10 . 12_554 119.02(6) ?
Al12 Mn3 Al10 12 12_554 114.67(4) ?
Al12 Mn3 Al10 . 12_554 169.66(5) ?
Al6 Mn3 Al10 . 12_554 59.98(4) ?
Al4 Mn3 Al10 1_554 12_554 58.82(4) ?
Al13 Mn3 Al10 8_466 12_554 60.10(4) ?
Al13 Mn3 Al10 13_566 12_554 114.44(5) ?
Al5 Mn3 Al10 1_554 12_554 108.59(4) ?
Al11 Mn3 Al10 8_465 12_554 61.50(3) ?
Al11 Mn3 Al10 13_565 12_554 109.26(4) ?
Al3 Mn3 Al10 . 1_554 119.02(6) ?
Al12 Mn3 Al10 12 1_554 169.66(5) ?
Al12 Mn3 Al10 . 1_554 114.67(4) ?
Al6 Mn3 Al10 . 1_554 59.98(4) ?
Al4 Mn3 Al10 1_554 1_554 58.82(4) ?
Al13 Mn3 Al10 8_466 1_554 114.44(5) ?
Al13 Mn3 Al10 13_566 1_554 60.10(4) ?
Al5 Mn3 Al10 1_554 1_554 108.59(4) ?
Al11 Mn3 Al10 8_465 1_554 109.26(4) ?
Al11 Mn3 Al10 13_565 1_554 61.50(3) ?
Al10 Mn3 Al10 12_554 1_554 59.69(5) ?
Al2 Mn4 Al12 13_566 13_566 70.30(6) ?
Al2 Mn4 Al12 13_566 6_565 70.30(6) ?
Al12 Mn4 Al12 13_566 6_565 77.24(6) ?
Al2 Mn4 Al4 13_566 . 119.16(6) ?
Al12 Mn4 Al4 13_566 . 112.57(5) ?
Al12 Mn4 Al4 6_565 . 167.76(5) ?
Al2 Mn4 Al4 13_566 10_557 119.16(6) ?
Al12 Mn4 Al4 13_566 10_557 167.76(5) ?
Al12 Mn4 Al4 6_565 10_557 112.57(5) ?
Al4 Mn4 Al4 . 10_557 56.78(7) ?
Al2 Mn4 Al11 13_566 6_565 67.93(4) ?
Al12 Mn4 Al11 13_566 6_565 130.89(5) ?
Al12 Mn4 Al11 6_565 6_565 65.30(4) ?
Al4 Mn4 Al11 . 6_565 109.69(5) ?
Al4 Mn4 Al11 10_557 6_565 61.32(4) ?
Al2 Mn4 Al11 13_566 13_566 67.93(4) ?
Al12 Mn4 Al11 13_566 13_566 65.30(4) ?
Al12 Mn4 Al11 6_565 13_566 130.89(5) ?
Al4 Mn4 Al11 . 13_566 61.32(4) ?
Al4 Mn4 Al11 10_557 13_566 109.69(5) ?
Al11 Mn4 Al11 6_565 13_566 118.44(6) ?
Al2 Mn4 Al1 13_566 . 125.73(7) ?
Al12 Mn4 Al1 13_566 . 67.95(4) ?
Al12 Mn4 Al1 6_565 . 67.95(4) ?
Al4 Mn4 Al1 . . 108.06(4) ?
Al4 Mn4 Al1 10_557 . 108.06(4) ?
Al11 Mn4 Al1 6_565 . 120.10(3) ?
Al11 Mn4 Al1 13_566 . 120.10(3) ?
Al2 Mn4 Al5 13_566 . 121.80(3) ?
Al12 Mn4 Al5 13_566 . 62.05(4) ?
Al12 Mn4 Al5 6_565 . 124.60(5) ?
Al4 Mn4 Al5 . . 58.77(5) ?
Al4 Mn4 Al5 10_557 . 105.73(4) ?
Al11 Mn4 Al5 6_565 . 167.00(5) ?
Al11 Mn4 Al5 13_566 . 63.11(4) ?
Al1 Mn4 Al5 . . 62.93(4) ?
Al2 Mn4 Al5 13_566 10_557 121.80(3) ?
Al12 Mn4 Al5 13_566 10_557 124.60(5) ?
Al12 Mn4 Al5 6_565 10_557 62.05(4) ?
Al4 Mn4 Al5 . 10_557 105.73(4) ?
Al4 Mn4 Al5 10_557 10_557 58.77(5) ?
Al11 Mn4 Al5 6_565 10_557 63.11(4) ?
Al11 Mn4 Al5 13_566 10_557 167.00(5) ?
Al1 Mn4 Al5 . 10_557 62.93(4) ?
Al5 Mn4 Al5 . 10_557 112.26(5) ?
Al2 Mn4 Al9 13_566 13_566 65.12(7) ?
Al12 Mn4 Al9 13_566 13_566 119.85(5) ?
Al12 Mn4 Al9 6_565 13_566 119.85(5) ?
Al4 Mn4 Al9 . 13_566 62.64(4) ?
Al4 Mn4 Al9 10_557 13_566 62.64(4) ?
Al11 Mn4 Al9 6_565 13_566 61.75(3) ?
Al11 Mn4 Al9 13_566 13_566 61.75(3) ?
Al1 Mn4 Al9 . 13_566 169.14(6) ?
Al5 Mn4 Al9 . 13_566 112.73(4) ?
Al5 Mn4 Al9 10_557 13_566 112.73(4) ?
Al2 Mn4 Mn4 13_566 3_556 175.64(6) ?
Al12 Mn4 Mn4 13_566 3_556 112.93(3) ?
Al12 Mn4 Mn4 6_565 3_556 112.93(3) ?
Al4 Mn4 Mn4 . 3_556 57.21(3) ?
Al4 Mn4 Mn4 10_557 3_556 57.21(3) ?
Al11 Mn4 Mn4 6_565 3_556 110.38(3) ?
Al11 Mn4 Mn4 13_566 3_556 110.38(3) ?
Al1 Mn4 Mn4 . 3_556 58.63(3) ?
Al5 Mn4 Mn4 . 3_556 59.23(2) ?
Al5 Mn4 Mn4 10_557 3_556 59.23(2) ?
Al9 Mn4 Mn4 13_566 3_556 110.52(4) ?
Mn2 Al1 Mn4 . . 148.62(3) ?
Mn2 Al1 Mn4 . 3_556 148.63(3) ?
Mn4 Al1 Mn4 . 3_556 62.75(6) ?
Mn2 Al1 Al5 . . 126.65(5) ?
Mn4 Al1 Al5 . . 59.36(5) ?
Mn4 Al1 Al5 3_556 . 59.36(5) ?
Mn2 Al1 Al5 . 10_557 126.65(5) ?
Mn4 Al1 Al5 . 10_557 59.36(5) ?
Mn4 Al1 Al5 3_556 10_557 59.36(5) ?
Al5 Al1 Al5 . 10_557 106.69(10) ?
Mn2 Al1 Al12 . 15_466 102.72(5) ?
Mn4 Al1 Al12 . 15_466 103.75(7) ?
Mn4 Al1 Al12 3_556 15_466 52.13(3) ?
Al5 Al1 Al12 . 15_466 107.16(6) ?
Al5 Al1 Al12 10_557 15_466 56.09(3) ?
Mn2 Al1 Al12 . 13_566 102.72(5) ?
Mn4 Al1 Al12 . 13_566 52.13(3) ?
Mn4 Al1 Al12 3_556 13_566 103.75(7) ?
Al5 Al1 Al12 . 13_566 56.09(3) ?
Al5 Al1 Al12 10_557 13_566 107.16(6) ?
Al12 Al1 Al12 15_466 13_566 154.55(10) ?
Mn2 Al1 Al12 . 8_466 102.72(5) ?
Mn4 Al1 Al12 . 8_466 103.75(7) ?
Mn4 Al1 Al12 3_556 8_466 52.13(3) ?
Al5 Al1 Al12 . 8_466 56.09(3) ?
Al5 Al1 Al12 10_557 8_466 107.16(6) ?
Al12 Al1 Al12 15_466 8_466 64.22(5) ?
Al12 Al1 Al12 13_566 8_466 109.74(6) ?
Mn2 Al1 Al12 . 6_565 102.72(5) ?
Mn4 Al1 Al12 . 6_565 52.13(3) ?
Mn4 Al1 Al12 3_556 6_565 103.75(7) ?
Al5 Al1 Al12 . 6_565 107.16(6) ?
Al5 Al1 Al12 10_557 6_565 56.09(3) ?
Al12 Al1 Al12 15_466 6_565 109.74(6) ?
Al12 Al1 Al12 13_566 6_565 64.22(5) ?
Al12 Al1 Al12 8_466 6_565 154.55(10) ?
Mn2 Al1 Al13 . . 49.10(4) ?
Mn4 Al1 Al13 . . 107.71(3) ?
Mn4 Al1 Al13 3_556 . 144.48(4) ?
Al5 Al1 Al13 . . 85.93(4) ?
Al5 Al1 Al13 10_557 . 148.52(3) ?
Al12 Al1 Al13 15_466 . 148.29(8) ?
Al12 Al1 Al13 13_566 . 55.78(3) ?
Al12 Al1 Al13 8_466 . 103.80(4) ?
Al12 Al1 Al13 6_565 . 92.86(4) ?
Mn2 Al1 Al13 . 12 49.10(4) ?
Mn4 Al1 Al13 . 12 144.49(4) ?
Mn4 Al1 Al13 3_556 12 107.71(3) ?
Al5 Al1 Al13 . 12 85.93(4) ?
Al5 Al1 Al13 10_557 12 148.52(3) ?
Al12 Al1 Al13 15_466 12 92.86(4) ?
Al12 Al1 Al13 13_566 12 103.80(4) ?
Al12 Al1 Al13 8_466 12 55.79(3) ?
Al12 Al1 Al13 6_565 12 148.29(8) ?
Al13 Al1 Al13 . 12 58.63(6) ?
Mn2 Al1 Al13 . 10_557 49.10(4) ?
Mn4 Al1 Al13 . 10_557 107.71(3) ?
Mn4 Al1 Al13 3_556 10_557 144.49(4) ?
Al5 Al1 Al13 . 10_557 148.52(3) ?
Al5 Al1 Al13 10_557 10_557 85.93(4) ?
Al12 Al1 Al13 15_466 10_557 103.80(4) ?
Al12 Al1 Al13 13_566 10_557 92.86(4) ?
Al12 Al1 Al13 8_466 10_557 148.29(8) ?
Al12 Al1 Al13 6_565 10_557 55.79(3) ?
Al13 Al1 Al13 . 10_557 70.31(7) ?
Al13 Al1 Al13 12 10_557 98.19(9) ?
Mn4 Al2 Mn4 15_465 13_566 171.29(12) ?
Mn4 Al2 Al12 15_465 . 117.15(7) ?
Mn4 Al2 Al12 13_566 . 56.15(4) ?
Mn4 Al2 Al12 15_465 12 56.15(4) ?
Mn4 Al2 Al12 13_566 12 117.15(7) ?
Al12 Al2 Al12 . 12 61.08(6) ?
Mn4 Al2 Al12 15_465 3 56.15(4) ?
Mn4 Al2 Al12 13_566 3 117.15(7) ?
Al12 Al2 Al12 . 3 97.05(9) ?
Al12 Al2 Al12 12 3 66.82(7) ?
Mn4 Al2 Al12 15_465 10_556 117.15(7) ?
Mn4 Al2 Al12 13_566 10_556 56.15(4) ?
Al12 Al2 Al12 . 10_556 66.82(7) ?
Al12 Al2 Al12 12 10_556 97.05(9) ?
Al12 Al2 Al12 3 10_556 61.08(6) ?
Mn4 Al2 Al9 15_465 3 64.57(5) ?
Mn4 Al2 Al9 13_566 3 124.14(9) ?
Al12 Al2 Al9 . 3 145.81(4) ?
Al12 Al2 Al9 12 3 108.81(4) ?
Al12 Al2 Al9 3 3 108.81(4) ?
Al12 Al2 Al9 10_556 3 145.82(4) ?
Mn4 Al2 Al9 15_465 . 124.14(9) ?
Mn4 Al2 Al9 13_566 . 64.57(5) ?
Al12 Al2 Al9 . . 108.81(4) ?
Al12 Al2 Al9 12 . 145.81(4) ?
Al12 Al2 Al9 3 . 145.81(4) ?
Al12 Al2 Al9 10_556 . 108.81(4) ?
Al9 Al2 Al9 3 . 59.57(9) ?
Mn4 Al2 Al11 15_465 10_556 122.17(3) ?
Mn4 Al2 Al11 13_566 10_556 60.75(3) ?
Al12 Al2 Al11 . 10_556 112.13(4) ?
Al12 Al2 Al11 12 10_556 153.77(8) ?
Al12 Al2 Al11 3 10_556 90.36(4) ?
Al12 Al2 Al11 10_556 10_556 59.07(3) ?
Al9 Al2 Al11 3 10_556 90.20(6) ?
Al9 Al2 Al11 . 10_556 59.65(4) ?
Mn4 Al2 Al11 15_465 12 60.75(3) ?
Mn4 Al2 Al11 13_566 12 122.17(3) ?
Al12 Al2 Al11 . 12 90.36(4) ?
Al12 Al2 Al11 12 12 59.07(3) ?
Al12 Al2 Al11 3 12 112.13(4) ?
Al12 Al2 Al11 10_556 12 153.77(8) ?
Al9 Al2 Al11 3 12 59.65(4) ?
Al9 Al2 Al11 . 12 90.19(6) ?
Al11 Al2 Al11 10_556 12 146.39(10) ?
Mn4 Al2 Al11 15_465 3 60.75(3) ?
Mn4 Al2 Al11 13_566 3 122.17(3) ?
Al12 Al2 Al11 . 3 153.77(8) ?
Al12 Al2 Al11 12 3 112.13(4) ?
Al12 Al2 Al11 3 3 59.07(3) ?
Al12 Al2 Al11 10_556 3 90.36(4) ?
Al9 Al2 Al11 3 3 59.65(4) ?
Al9 Al2 Al11 . 3 90.19(6) ?
Al11 Al2 Al11 10_556 3 61.59(5) ?
Al11 Al2 Al11 12 3 107.97(6) ?
Mn4 Al2 Al11 15_465 . 122.17(3) ?
Mn4 Al2 Al11 13_566 . 60.75(3) ?
Al12 Al2 Al11 . . 59.07(3) ?
Al12 Al2 Al11 12 . 90.36(4) ?
Al12 Al2 Al11 3 . 153.77(8) ?
Al12 Al2 Al11 10_556 . 112.13(4) ?
Al9 Al2 Al11 3 . 90.19(6) ?
Al9 Al2 Al11 . . 59.65(4) ?
Al11 Al2 Al11 10_556 . 107.97(6) ?
Al11 Al2 Al11 12 . 61.59(5) ?
Al11 Al2 Al11 3 . 146.39(10) ?
Mn3 Al3 Mn3 . 10_556 174.83(12) ?
Mn3 Al3 Al6 . 10_556 128.61(10) ?
Mn3 Al3 Al6 10_556 10_556 56.56(5) ?
Mn3 Al3 Al6 . . 56.56(5) ?
Mn3 Al3 Al6 10_556 . 128.61(10) ?
Al6 Al3 Al6 10_556 . 72.05(9) ?
Mn3 Al3 Al12 . 10_556 120.36(8) ?
Mn3 Al3 Al12 10_556 10_556 55.46(4) ?
Al6 Al3 Al12 10_556 10_556 103.70(4) ?
Al6 Al3 Al12 . 10_556 150.24(3) ?
Mn3 Al3 Al12 . 3 120.36(8) ?
Mn3 Al3 Al12 10_556 3 55.46(4) ?
Al6 Al3 Al12 10_556 3 103.70(4) ?
Al6 Al3 Al12 . 3 150.24(3) ?
Al12 Al3 Al12 10_556 3 59.39(6) ?
Mn3 Al3 Al12 . 12 55.46(4) ?
Mn3 Al3 Al12 10_556 12 120.35(8) ?
Al6 Al3 Al12 10_556 12 150.24(3) ?
Al6 Al3 Al12 . 12 103.70(4) ?
Al12 Al3 Al12 10_556 12 93.84(8) ?
Al12 Al3 Al12 3 12 64.92(6) ?
Mn3 Al3 Al12 . . 55.46(4) ?
Mn3 Al3 Al12 10_556 . 120.35(8) ?
Al6 Al3 Al12 10_556 . 150.24(3) ?
Al6 Al3 Al12 . . 103.70(4) ?
Al12 Al3 Al12 10_556 . 64.92(6) ?
Al12 Al3 Al12 3 . 93.84(8) ?
Al12 Al3 Al12 12 . 59.38(6) ?
Mn3 Al3 Al13 . 8_466 55.87(3) ?
Mn3 Al3 Al13 10_556 8_466 125.40(3) ?
Al6 Al3 Al13 10_556 8_466 99.90(7) ?
Al6 Al3 Al13 . 8_466 60.04(4) ?
Al12 Al3 Al13 10_556 8_466 147.01(8) ?
Al12 Al3 Al13 3 8_466 92.89(4) ?
Al12 Al3 Al13 12 8_466 55.79(3) ?
Al12 Al3 Al13 . 8_466 103.07(5) ?
Mn3 Al3 Al13 . 6_564 125.40(3) ?
Mn3 Al3 Al13 10_556 6_564 55.87(3) ?
Al6 Al3 Al13 10_556 6_564 60.04(4) ?
Al6 Al3 Al13 . 6_564 99.90(7) ?
Al12 Al3 Al13 10_556 6_564 55.79(3) ?
Al12 Al3 Al13 3 6_564 103.07(5) ?
Al12 Al3 Al13 12 6_564 147.01(8) ?
Al12 Al3 Al13 . 6_564 92.89(4) ?
Al13 Al3 Al13 8_466 6_564 156.64(10) ?
Mn3 Al3 Al13 . 15_465 125.40(3) ?
Mn3 Al3 Al13 10_556 15_465 55.87(3) ?
Al6 Al3 Al13 10_556 15_465 60.04(4) ?
Al6 Al3 Al13 . 15_465 99.90(7) ?
Al12 Al3 Al13 10_556 15_465 103.07(5) ?
Al12 Al3 Al13 3 15_465 55.79(3) ?
Al12 Al3 Al13 12 15_465 92.89(4) ?
Al12 Al3 Al13 . 15_465 147.01(8) ?
Al13 Al3 Al13 8_466 15_465 69.61(5) ?
Al13 Al3 Al13 6_564 15_465 105.46(6) ?
Mn3 Al3 Al13 . 13_566 55.87(3) ?
Mn3 Al3 Al13 10_556 13_566 125.40(3) ?
Al6 Al3 Al13 10_556 13_566 99.90(7) ?
Al6 Al3 Al13 . 13_566 60.04(4) ?
Al12 Al3 Al13 10_556 13_566 92.89(4) ?
Al12 Al3 Al13 3 13_566 147.01(8) ?
Al12 Al3 Al13 12 13_566 103.07(5) ?
Al12 Al3 Al13 . 13_566 55.79(3) ?
Al13 Al3 Al13 8_466 13_566 105.46(6) ?
Al13 Al3 Al13 6_564 13_566 69.61(5) ?
Al13 Al3 Al13 15_465 13_566 156.64(10) ?
Al4 Al4 Mn3 10_557 1_556 179.94(4) ?
Al4 Al4 Mn4 10_557 3_556 61.61(4) ?
Mn3 Al4 Mn4 1_556 3_556 118.34(5) ?
Al4 Al4 Mn4 10_557 . 61.61(4) ?
Mn3 Al4 Mn4 1_556 . 118.34(5) ?
Mn4 Al4 Mn4 3_556 . 65.57(5) ?
Al4 Al4 Mn1 10_557 . 61.94(4) ?
Mn3 Al4 Mn1 1_556 . 118.11(6) ?
Mn4 Al4 Mn1 3_556 . 112.85(5) ?
Mn4 Al4 Mn1 . . 112.85(5) ?
Al4 Al4 Al5 10_557 . 113.51(5) ?
Mn3 Al4 Al5 1_556 . 66.43(6) ?
Mn4 Al4 Al5 3_556 . 63.50(5) ?
Mn4 Al4 Al5 . . 63.50(5) ?
Mn1 Al4 Al5 . . 175.45(8) ?
Al4 Al4 Al10 10_557 . 113.02(4) ?
Mn3 Al4 Al10 1_556 . 67.03(5) ?
Mn4 Al4 Al10 3_556 . 174.21(8) ?
Mn4 Al4 Al10 . . 114.51(3) ?
Mn1 Al4 Al10 . . 61.53(4) ?
Al5 Al4 Al10 . . 122.04(7) ?
Al4 Al4 Al10 10_557 12 113.02(4) ?
Mn3 Al4 Al10 1_556 12 67.03(5) ?
Mn4 Al4 Al10 3_556 12 114.51(3) ?
Mn4 Al4 Al10 . 12 174.21(8) ?
Mn1 Al4 Al10 . 12 61.53(4) ?
Al5 Al4 Al10 . 12 122.04(7) ?
Al10 Al4 Al10 . 12 64.76(6) ?
Al4 Al4 Al11 10_557 13_566 113.18(4) ?
Mn3 Al4 Al11 1_556 13_566 66.80(4) ?
Mn4 Al4 Al11 3_556 13_566 116.83(6) ?
Mn4 Al4 Al11 . 13_566 60.63(3) ?
Mn1 Al4 Al11 . 13_566 116.63(4) ?
Al5 Al4 Al11 . 13_566 64.51(4) ?
Al10 Al4 Al11 . 13_566 66.64(4) ?
Al10 Al4 Al11 12 13_566 122.34(7) ?
Al4 Al4 Al11 10_557 8_466 113.18(4) ?
Mn3 Al4 Al11 1_556 8_466 66.80(4) ?
Mn4 Al4 Al11 3_556 8_466 60.63(3) ?
Mn4 Al4 Al11 . 8_466 116.83(6) ?
Mn1 Al4 Al11 . 8_466 116.63(4) ?
Al5 Al4 Al11 . 8_466 64.51(4) ?
Al10 Al4 Al11 . 8_466 122.34(7) ?
Al10 Al4 Al11 12 8_466 66.64(4) ?
Al11 Al4 Al11 13_566 8_466 120.83(8) ?
Al4 Al4 Al9 10_557 15_466 63.95(3) ?
Mn3 Al4 Al9 1_556 15_466 116.07(4) ?
Mn4 Al4 Al9 3_556 15_466 62.23(4) ?
Mn4 Al4 Al9 . 15_466 117.00(6) ?
Mn1 Al4 Al9 . 15_466 62.31(4) ?
Al5 Al4 Al9 . 15_466 116.32(5) ?
Al10 Al4 Al9 . 15_466 114.06(7) ?
Al10 Al4 Al9 12 15_466 59.86(4) ?
Al11 Al4 Al9 13_566 15_466 177.12(7) ?
Al11 Al4 Al9 8_466 15_466 61.41(4) ?
Al4 Al4 Al9 10_557 13_566 63.95(3) ?
Mn3 Al4 Al9 1_556 13_566 116.07(4) ?
Mn4 Al4 Al9 3_556 13_566 117.00(6) ?
Mn4 Al4 Al9 . 13_566 62.23(4) ?
Mn1 Al4 Al9 . 13_566 62.31(4) ?
Al5 Al4 Al9 . 13_566 116.32(5) ?
Al10 Al4 Al9 . 13_566 59.86(4) ?
Al10 Al4 Al9 12 13_566 114.06(7) ?
Al11 Al4 Al9 13_566 13_566 61.41(4) ?
Al11 Al4 Al9 8_466 13_566 177.12(7) ?
Al9 Al4 Al9 15_466 13_566 116.30(7) ?
Al4 Al5 Al12 . 13_566 104.51(5) ?
Al4 Al5 Al12 . 8_466 104.51(5) ?
Al12 Al5 Al12 13_566 8_466 122.57(8) ?
Al4 Al5 Mn4 . . 57.73(5) ?
Al12 Al5 Mn4 13_566 . 53.78(4) ?
Al12 Al5 Mn4 8_466 . 107.85(6) ?
Al4 Al5 Mn4 . 3_556 57.73(5) ?
Al12 Al5 Mn4 13_566 3_556 107.85(6) ?
Al12 Al5 Mn4 8_466 3_556 53.78(4) ?
Mn4 Al5 Mn4 . 3_556 61.54(5) ?
Al4 Al5 Al12 . 1_556 98.93(6) ?
Al12 Al5 Al12 13_566 1_556 82.56(4) ?
Al12 Al5 Al12 8_466 1_556 138.55(6) ?
Mn4 Al5 Al12 . 1_556 113.56(4) ?
Mn4 Al5 Al12 3_556 1_556 155.84(7) ?
Al4 Al5 Al12 . 12_556 98.93(6) ?
Al12 Al5 Al12 13_566 12_556 138.55(6) ?
Al12 Al5 Al12 8_466 12_556 82.56(4) ?
Mn4 Al5 Al12 . 12_556 155.84(7) ?
Mn4 Al5 Al12 3_556 12_556 113.56(4) ?
Al12 Al5 Al12 1_556 12_556 60.15(6) ?
Al4 Al5 Mn3 . 1_556 55.36(5) ?
Al12 Al5 Mn3 13_566 1_556 118.66(4) ?
Al12 Al5 Mn3 8_466 1_556 118.66(4) ?
Mn4 Al5 Mn3 . 1_556 104.50(5) ?
Mn4 Al5 Mn3 3_556 1_556 104.50(5) ?
Al12 Al5 Mn3 1_556 1_556 52.26(4) ?
Al12 Al5 Mn3 12_556 1_556 52.26(4) ?
Al4 Al5 Al11 . 8_466 58.75(4) ?
Al12 Al5 Al11 13_566 8_466 161.14(7) ?
Al12 Al5 Al11 8_466 8_466 60.11(4) ?
Mn4 Al5 Al11 . 8_466 107.38(6) ?
Mn4 Al5 Al11 3_556 8_466 57.04(3) ?
Al12 Al5 Al11 1_556 8_466 107.35(6) ?
Al12 Al5 Al11 12_556 8_466 58.17(4) ?
Mn3 Al5 Al11 1_556 8_466 61.09(4) ?
Al4 Al5 Al11 . 13_566 58.75(4) ?
Al12 Al5 Al11 13_566 13_566 60.11(4) ?
Al12 Al5 Al11 8_466 13_566 161.14(7) ?
Mn4 Al5 Al11 . 13_566 57.04(3) ?
Mn4 Al5 Al11 3_556 13_566 107.38(6) ?
Al12 Al5 Al11 1_556 13_566 58.17(4) ?
Al12 Al5 Al11 12_556 13_566 107.35(6) ?
Mn3 Al5 Al11 1_556 13_566 61.09(4) ?
Al11 Al5 Al11 8_466 13_566 110.89(7) ?
Al4 Al5 Al1 . . 103.14(8) ?
Al12 Al5 Al1 13_566 . 62.86(4) ?
Al12 Al5 Al1 8_466 . 62.86(4) ?
Mn4 Al5 Al1 . . 57.71(5) ?
Mn4 Al5 Al1 3_556 . 57.71(5) ?
Al12 Al5 Al1 1_556 . 142.53(5) ?
Al12 Al5 Al1 12_556 . 142.53(5) ?
Mn3 Al5 Al1 1_556 . 158.50(8) ?
Al11 Al5 Al1 8_466 . 109.95(5) ?
Al11 Al5 Al1 13_566 . 109.95(5) ?
Mn3 Al6 Mn1 . 9_566 157.26(8) ?
Mn3 Al6 Al8 . 7 113.33(6) ?
Mn1 Al6 Al8 9_566 7 55.75(5) ?
Mn3 Al6 Al8 . 5_455 113.33(6) ?
Mn1 Al6 Al8 9_566 5_455 55.75(5) ?
Al8 Al6 Al8 7 5_455 99.45(9) ?
Mn3 Al6 Al10 . 9_566 134.52(6) ?
Mn1 Al6 Al10 9_566 9_566 62.46(4) ?
Al8 Al6 Al10 7 9_566 111.74(7) ?
Al8 Al6 Al10 5_455 9_566 64.00(5) ?
Mn3 Al6 Al10 . 4_566 134.52(6) ?
Mn1 Al6 Al10 9_566 4_566 62.46(4) ?
Al8 Al6 Al10 7 4_566 64.00(5) ?
Al8 Al6 Al10 5_455 4_566 111.74(7) ?
Al10 Al6 Al10 9_566 4_566 64.01(6) ?
Mn3 Al6 Al10 . 12_554 67.07(5) ?
Mn1 Al6 Al10 9_566 12_554 130.58(6) ?
Al8 Al6 Al10 7 12_554 160.60(7) ?
Al8 Al6 Al10 5_455 12_554 97.78(4) ?
Al10 Al6 Al10 9_566 12_554 68.47(6) ?
Al10 Al6 Al10 4_566 12_554 101.20(7) ?
Mn3 Al6 Al10 . 1_554 67.07(5) ?
Mn1 Al6 Al10 9_566 1_554 130.58(6) ?
Al8 Al6 Al10 7 1_554 97.78(4) ?
Al8 Al6 Al10 5_455 1_554 160.60(7) ?
Al10 Al6 Al10 9_566 1_554 101.20(7) ?
Al10 Al6 Al10 4_566 1_554 68.47(6) ?
Al10 Al6 Al10 12_554 1_554 63.92(6) ?
Mn3 Al6 Al3 . . 54.21(5) ?
Mn1 Al6 Al3 9_566 . 103.05(7) ?
Al8 Al6 Al3 7 . 79.47(6) ?
Al8 Al6 Al3 5_455 . 79.47(6) ?
Al10 Al6 Al3 9_566 . 142.84(5) ?
Al10 Al6 Al3 4_566 . 142.84(5) ?
Al10 Al6 Al3 12_554 . 112.56(6) ?
Al10 Al6 Al3 1_554 . 112.56(6) ?
Mn3 Al6 Al13 . 13_566 56.36(4) ?
Mn1 Al6 Al13 9_566 13_566 116.48(5) ?
Al8 Al6 Al13 7 13_566 60.75(5) ?
Al8 Al6 Al13 5_455 13_566 139.08(8) ?
Al10 Al6 Al13 9_566 13_566 154.26(6) ?
Al10 Al6 Al13 4_566 13_566 92.09(4) ?
Al10 Al6 Al13 12_554 13_566 110.04(7) ?
Al10 Al6 Al13 1_554 13_566 58.63(4) ?
Al3 Al6 Al13 . 13_566 62.59(4) ?
Mn3 Al6 Al13 . 8_466 56.36(4) ?
Mn1 Al6 Al13 9_566 8_466 116.48(5) ?
Al8 Al6 Al13 7 8_466 139.08(8) ?
Al8 Al6 Al13 5_455 8_466 60.75(5) ?
Al10 Al6 Al13 9_566 8_466 92.09(4) ?
Al10 Al6 Al13 4_566 8_466 154.26(6) ?
Al10 Al6 Al13 12_554 8_466 58.63(4) ?
Al10 Al6 Al13 1_554 8_466 110.04(7) ?
Al3 Al6 Al13 . 8_466 62.59(4) ?
Al13 Al6 Al13 13_566 8_466 109.24(7) ?
Al7A Al7A Ni1 9_577 9_576 65.38(9) ?
Al7A Al7A Mn2 9_577 . 158.53(16) ?
Ni1 Al7A Mn2 9_576 . 136.09(12) ?
Al7A Al7A Al8 9_577 9_566 135.57(7) ?
Ni1 Al7A Al8 9_576 9_566 95.36(8) ?
Mn2 Al7A Al8 . 9_566 54.39(7) ?
Al7A Al7A Al8 9_577 11_566 135.57(7) ?
Ni1 Al7A Al8 9_576 11_566 95.36(8) ?
Mn2 Al7A Al8 . 11_566 54.39(7) ?
Al8 Al7A Al8 9_566 11_566 83.07(11) ?
Al7A Al7A Ni1 9_577 1_556 57.79(10) ?
Ni1 Al7A Ni1 9_576 1_556 123.17(10) ?
Mn2 Al7A Ni1 . 1_556 100.74(8) ?
Al8 Al7A Ni1 9_566 1_556 124.80(8) ?
Al8 Al7A Ni1 11_566 1_556 124.80(8) ?
Al7A Al7A Al13 9_577 12 109.59(12) ?
Ni1 Al7A Al13 9_576 12 147.49(4) ?
Mn2 Al7A Al13 . 12 53.47(6) ?
Al8 Al7A Al13 9_566 12 65.06(7) ?
Al8 Al7A Al13 11_566 12 106.89(10) ?
Ni1 Al7A Al13 1_556 12 61.56(6) ?
Al7A Al7A Al13 9_577 . 109.59(12) ?
Ni1 Al7A Al13 9_576 . 147.49(4) ?
Mn2 Al7A Al13 . . 53.47(6) ?
Al8 Al7A Al13 9_566 . 106.89(10) ?
Al8 Al7A Al13 11_566 . 65.06(7) ?
Ni1 Al7A Al13 1_556 . 61.56(6) ?
Al13 Al7A Al13 12 . 64.98(7) ?
Al7A Al7A Al10 9_577 16 73.80(7) ?
Ni1 Al7A Al10 9_576 16 54.58(4) ?
Mn2 Al7A Al10 . 16 116.50(6) ?
Al8 Al7A Al10 9_566 16 128.64(11) ?
Al8 Al7A Al10 11_566 16 62.94(5) ?
Ni1 Al7A Al10 1_556 16 106.41(7) ?
Al13 Al7A Al10 12 16 157.69(7) ?
Al13 Al7A Al10 . 16 92.91(4) ?
Al7A Al7A Al10 9_577 5_455 73.80(7) ?
Ni1 Al7A Al10 9_576 5_455 54.58(4) ?
Mn2 Al7A Al10 . 5_455 116.50(6) ?
Al8 Al7A Al10 9_566 5_455 62.94(5) ?
Al8 Al7A Al10 11_566 5_455 128.64(11) ?
Ni1 Al7A Al10 1_556 5_455 106.41(7) ?
Al13 Al7A Al10 12 5_455 92.91(4) ?
Al13 Al7A Al10 . 5_455 157.69(7) ?
Al10 Al7A Al10 16 5_455 108.96(8) ?
Ni1 Al7B Ni1 9_565 1_545 180.00(4) ?
Ni1 Al7B Al10 9_565 16_544 57.62(2) ?
Ni1 Al7B Al10 1_545 16_544 122.38(2) ?
Ni1 Al7B Al10 9_565 8_456 122.38(2) ?
Ni1 Al7B Al10 1_545 8_456 57.62(2) ?
Al10 Al7B Al10 16_544 8_456 180.00(6) ?
Ni1 Al7B Al10 9_565 5_444 57.62(2) ?
Ni1 Al7B Al10 1_545 5_444 122.38(2) ?
Al10 Al7B Al10 16_544 5_444 113.96(5) ?
Al10 Al7B Al10 8_456 5_444 66.04(5) ?
Ni1 Al7B Al10 9_565 13_556 122.38(2) ?
Ni1 Al7B Al10 1_545 13_556 57.62(2) ?
Al10 Al7B Al10 16_544 13_556 66.04(5) ?
Al10 Al7B Al10 8_456 13_556 113.96(5) ?
Al10 Al7B Al10 5_444 13_556 180.00(6) ?
Mn2 Al8 Mn1 9_566 13_556 170.33(12) ?
Mn2 Al8 Al7A 9_566 9_566 60.24(7) ?
Mn1 Al8 Al7A 13_556 9_566 124.28(6) ?
Mn2 Al8 Al7A 9_566 2_564 60.24(7) ?
Mn1 Al8 Al7A 13_556 2_564 124.28(6) ?
Al7A Al8 Al7A 9_566 2_564 96.93(11) ?
Mn2 Al8 Al6 9_566 14_546 114.85(7) ?
Mn1 Al8 Al6 13_556 14_546 58.18(6) ?
Al7A Al8 Al6 9_566 14_546 163.78(10) ?
Al7A Al8 Al6 2_564 14_546 92.78(5) ?
Mn2 Al8 Al6 9_566 5_545 114.85(7) ?
Mn1 Al8 Al6 13_556 5_545 58.18(6) ?
Al7A Al8 Al6 9_566 5_545 92.78(5) ?
Al7A Al8 Al6 2_564 5_545 163.78(10) ?
Al6 Al8 Al6 14_546 5_545 75.03(9) ?
Mn2 Al8 Al9 9_566 1_545 125.60(11) ?
Mn1 Al8 Al9 13_556 1_545 64.07(6) ?
Al7A Al8 Al9 9_566 1_545 86.07(8) ?
Al7A Al8 Al9 2_564 1_545 86.07(8) ?
Al6 Al8 Al9 14_546 1_545 107.60(7) ?
Al6 Al8 Al9 5_545 1_545 107.60(7) ?
Mn2 Al8 Al13 9_566 11_565 52.45(5) ?
Mn1 Al8 Al13 13_556 11_565 120.86(8) ?
Al7A Al8 Al13 9_566 11_565 111.92(9) ?
Al7A Al8 Al13 2_564 11_565 58.77(6) ?
Al6 Al8 Al13 14_546 11_565 62.71(5) ?
Al6 Al8 Al13 5_545 11_565 105.48(9) ?
Al9 Al8 Al13 1_545 11_565 141.28(5) ?
Mn2 Al8 Al13 9_566 4_566 52.45(5) ?
Mn1 Al8 Al13 13_556 4_566 120.86(8) ?
Al7A Al8 Al13 9_566 4_566 58.77(6) ?
Al7A Al8 Al13 2_564 4_566 111.92(9) ?
Al6 Al8 Al13 14_546 4_566 105.48(9) ?
Al6 Al8 Al13 5_545 4_566 62.71(5) ?
Al9 Al8 Al13 1_545 4_566 141.28(5) ?
Al13 Al8 Al13 11_565 4_566 73.12(7) ?
Mn2 Al8 Al10 9_566 13_556 122.79(6) ?
Mn1 Al8 Al10 13_556 13_556 60.78(5) ?
Al7A Al8 Al10 9_566 13_556 63.50(5) ?
Al7A Al8 Al10 2_564 13_556 138.12(11) ?
Al6 Al8 Al10 14_546 13_556 116.10(9) ?
Al6 Al8 Al10 5_545 13_556 58.07(5) ?
Al9 Al8 Al10 1_545 13_556 57.55(4) ?
Al13 Al8 Al10 11_565 13_556 161.13(8) ?
Al13 Al8 Al10 4_566 13_556 89.92(4) ?
Mn2 Al8 Al10 9_566 6_554 122.79(6) ?
Mn1 Al8 Al10 13_556 6_554 60.78(5) ?
Al7A Al8 Al10 9_566 6_554 138.12(11) ?
Al7A Al8 Al10 2_564 6_554 63.50(5) ?
Al6 Al8 Al10 14_546 6_554 58.07(5) ?
Al6 Al8 Al10 5_545 6_554 116.10(9) ?
Al9 Al8 Al10 1_545 6_554 57.55(4) ?
Al13 Al8 Al10 11_565 6_554 89.92(4) ?
Al13 Al8 Al10 4_566 6_554 161.13(8) ?
Al10 Al8 Al10 13_556 6_554 105.39(8) ?
Ni1 Al9 Ni1 . 10_556 114.80(7) ?
Ni1 Al9 Al10 . 6_564 144.85(7) ?
Ni1 Al9 Al10 10_556 6_564 54.20(3) ?
Ni1 Al9 Al10 . 13_566 54.20(3) ?
Ni1 Al9 Al10 10_556 13_566 144.85(7) ?
Al10 Al9 Al10 6_564 13_566 112.70(8) ?
Ni1 Al9 Al9 . 3 58.77(3) ?
Ni1 Al9 Al9 10_556 3 58.77(3) ?
Al10 Al9 Al9 6_564 3 110.28(4) ?
Al10 Al9 Al9 13_566 3 110.28(4) ?
Ni1 Al9 Mn4 . 13_566 108.60(4) ?
Ni1 Al9 Mn4 10_556 13_566 108.60(4) ?
Al10 Al9 Mn4 6_564 13_566 106.47(5) ?
Al10 Al9 Mn4 13_566 13_566 106.47(5) ?
Al9 Al9 Mn4 3 13_566 110.52(4) ?
Ni1 Al9 Al11 . . 53.63(3) ?
Ni1 Al9 Al11 10_556 . 141.43(7) ?
Al10 Al9 Al11 6_564 . 157.30(8) ?
Al10 Al9 Al11 13_566 . 64.15(3) ?
Al9 Al9 Al11 3 . 91.08(4) ?
Mn4 Al9 Al11 13_566 . 56.79(4) ?
Ni1 Al9 Al11 . 10_556 141.43(7) ?
Ni1 Al9 Al11 10_556 10_556 53.63(3) ?
Al10 Al9 Al11 6_564 10_556 64.16(3) ?
Al10 Al9 Al11 13_566 10_556 157.30(8) ?
Al9 Al9 Al11 3 10_556 91.08(4) ?
Mn4 Al9 Al11 13_566 10_556 56.79(4) ?
Al11 Al9 Al11 . 10_556 109.37(7) ?
Ni1 Al9 Al4 . 6_564 148.57(6) ?
Ni1 Al9 Al4 10_556 6_564 96.50(4) ?
Al10 Al9 Al4 6_564 6_564 57.76(5) ?
Al10 Al9 Al4 13_566 6_564 101.40(7) ?
Al9 Al9 Al4 3 6_564 148.15(4) ?
Mn4 Al9 Al4 13_566 6_564 55.13(5) ?
Al11 Al9 Al4 . 6_564 99.98(7) ?
Al11 Al9 Al4 10_556 6_564 57.08(4) ?
Ni1 Al9 Al4 . 13_566 96.50(4) ?
Ni1 Al9 Al4 10_556 13_566 148.57(6) ?
Al10 Al9 Al4 6_564 13_566 101.40(7) ?
Al10 Al9 Al4 13_566 13_566 57.76(5) ?
Al9 Al9 Al4 3 13_566 148.15(4) ?
Mn4 Al9 Al4 13_566 13_566 55.13(5) ?
Al11 Al9 Al4 . 13_566 57.08(4) ?
Al11 Al9 Al4 10_556 13_566 99.98(7) ?
Al4 Al9 Al4 6_564 13_566 52.11(7) ?
Ni1 Al9 Al2 . . 82.51(4) ?
Ni1 Al9 Al2 10_556 . 82.51(4) ?
Al10 Al9 Al2 6_564 . 123.19(4) ?
Al10 Al9 Al2 13_566 . 123.19(4) ?
Al9 Al9 Al2 3 . 60.21(4) ?
Mn4 Al9 Al2 13_566 . 50.30(4) ?
Al11 Al9 Al2 . . 60.52(4) ?
Al11 Al9 Al2 10_556 . 60.52(4) ?
Al4 Al9 Al2 6_564 . 99.67(6) ?
Al4 Al9 Al2 13_566 . 99.67(6) ?
Ni1 Al9 Mn1 . 13_566 111.21(4) ?
Ni1 Al9 Mn1 10_556 13_566 111.21(4) ?
Al10 Al9 Mn1 6_564 13_566 58.46(4) ?
Al10 Al9 Mn1 13_566 13_566 58.46(4) ?
Al9 Al9 Mn1 3 13_566 147.96(4) ?
Mn4 Al9 Mn1 13_566 13_566 101.52(6) ?
Al11 Al9 Mn1 . 13_566 106.89(5) ?
Al11 Al9 Mn1 10_556 13_566 106.89(5) ?
Al4 Al9 Mn1 6_564 13_566 55.61(5) ?
Al4 Al9 Mn1 13_566 13_566 55.61(5) ?
Al2 Al9 Mn1 . 13_566 151.82(8) ?
Ni1 Al10 Al4 13_566 . 105.45(5) ?
Ni1 Al10 Al6 13_566 9_566 139.58(5) ?
Al4 Al10 Al6 . 9_566 103.57(5) ?
Ni1 Al10 Al6 13_566 1_556 123.31(5) ?
Al4 Al10 Al6 . 1_556 98.33(5) ?
Al6 Al10 Al6 9_566 1_556 78.80(7) ?
Ni1 Al10 Mn1 13_566 . 122.22(5) ?
Al4 Al10 Mn1 . . 58.18(5) ?
Al6 Al10 Mn1 9_566 . 55.26(5) ?
Al6 Al10 Mn1 1_556 . 114.14(5) ?
Ni1 Al10 Al9 13_566 13_566 61.91(5) ?
Al4 Al10 Al9 . 13_566 62.38(5) ?
Al6 Al10 Al9 9_566 13_566 109.94(6) ?
Al6 Al10 Al9 1_556 13_566 159.88(7) ?
Mn1 Al10 Al9 . 13_566 62.12(4) ?
Ni1 Al10 Al13 13_566 13_567 62.42(4) ?
Al4 Al10 Al13 . 13_567 98.14(6) ?
Al6 Al10 Al13 9_566 13_567 138.97(6) ?
Al6 Al10 Al13 1_556 13_567 63.76(5) ?
Mn1 Al10 Al13 . 13_567 156.23(6) ?
Al9 Al10 Al13 13_566 13_567 110.94(6) ?
Ni1 Al10 Al7B 13_566 5_556 49.75(3) ?
Al4 Al10 Al7B . 5_556 155.17(5) ?
Al6 Al10 Al7B 9_566 5_556 97.94(4) ?
Al6 Al10 Al7B 1_556 5_556 97.86(4) ?
Mn1 Al10 Al7B . 5_556 129.61(5) ?
Al9 Al10 Al7B 13_566 5_556 98.73(5) ?
Al13 Al10 Al7B 13_567 5_556 72.59(4) ?
Ni1 Al10 Al8 13_566 13_556 88.21(6) ?
Al4 Al10 Al8 . 13_556 103.25(6) ?
Al6 Al10 Al8 9_566 13_556 57.93(6) ?
Al6 Al10 Al8 1_556 13_556 134.91(7) ?
Mn1 Al10 Al8 . 13_556 51.89(5) ?
Al9 Al10 Al8 13_566 13_556 60.42(5) ?
Al13 Al10 Al8 13_567 13_556 147.50(8) ?
Ni1 Al10 Al10 13_566 12 161.38(3) ?
Al4 Al10 Al10 . 12 57.62(3) ?
Al6 Al10 Al10 9_566 12 57.99(3) ?
Al6 Al10 Al10 1_556 12 58.04(3) ?
Mn1 Al10 Al10 . 12 58.05(3) ?
Al9 Al10 Al10 13_566 12 110.28(4) ?
Al13 Al10 Al10 13_567 12 109.46(4) ?
Al8 Al10 Al10 13_556 12 102.64(6) ?
Ni1 Al10 Al7A 13_566 5_545 53.82(5) ?
Al4 Al10 Al7A . 5_545 144.61(7) ?
Al6 Al10 Al7A 9_566 5_545 86.56(5) ?
Al6 Al10 Al7A 1_556 5_545 116.97(7) ?
Mn1 Al10 Al7A . 5_545 105.45(6) ?
Al9 Al10 Al7A 13_566 5_545 82.25(7) ?
Al13 Al10 Al7A 13_567 5_545 95.49(6) ?
Al8 Al10 Al7A 13_556 5_545 53.56(7) ?
Al10 Al10 Al7A 12 5_545 144.48(4) ?
Ni1 Al10 Mn3 13_566 1_556 104.59(4) ?
Al4 Al10 Mn3 . 1_556 54.15(4) ?
Al6 Al10 Mn3 9_566 1_556 115.15(5) ?
Al6 Al10 Mn3 1_556 1_556 52.94(4) ?
Mn1 Al10 Mn3 . 1_556 104.50(4) ?
Al9 Al10 Mn3 13_566 1_556 107.56(5) ?
Al13 Al10 Mn3 13_567 1_556 54.12(4) ?
Al8 Al10 Mn3 13_556 1_556 156.03(6) ?
Al10 Al10 Mn3 12 1_556 60.16(2) ?
Al7A Al10 Mn3 5_545 1_556 149.60(6) ?
Ni1 Al11 Mn4 . 13_566 120.04(5) ?
Ni1 Al11 Al4 . 13_566 105.21(5) ?
Mn4 Al11 Al4 13_566 13_566 58.05(5) ?
Ni1 Al11 Al13 . 1_554 63.18(4) ?
Mn4 Al11 Al13 13_566 1_554 157.51(6) ?
Al4 Al11 Al13 13_566 1_554 99.47(6) ?
Ni1 Al11 Al12 . 13_565 120.70(5) ?
Mn4 Al11 Al12 13_566 13_565 118.86(5) ?
Al4 Al11 Al12 13_566 13_565 99.45(6) ?
Al13 Al11 Al12 1_554 13_565 60.03(4) ?
Ni1 Al11 Al12 . . 140.58(6) ?
Mn4 Al11 Al12 13_566 . 53.81(4) ?
Al4 Al11 Al12 13_566 . 100.93(6) ?
Al13 Al11 Al12 1_554 . 139.80(6) ?
Al12 Al11 Al12 13_565 . 82.62(5) ?
Ni1 Al11 Al9 . . 60.86(4) ?
Mn4 Al11 Al9 13_566 . 61.46(4) ?
Al4 Al11 Al9 13_566 . 61.51(5) ?
Al13 Al11 Al9 1_554 . 110.64(6) ?
Al12 Al11 Al9 13_565 . 158.50(6) ?
Al12 Al11 Al9 . . 109.52(5) ?
Ni1 Al11 Al2 . . 85.94(6) ?
Mn4 Al11 Al2 13_566 . 51.31(3) ?
Al4 Al11 Al2 13_566 . 102.30(5) ?
Al13 Al11 Al2 1_554 . 145.99(6) ?
Al12 Al11 Al2 13_565 . 139.28(7) ?
Al12 Al11 Al2 . . 59.75(6) ?
Al9 Al11 Al2 . . 59.83(6) ?
Ni1 Al11 Al5 . 13_566 160.26(6) ?
Mn4 Al11 Al5 13_566 13_566 59.85(4) ?
Al4 Al11 Al5 13_566 13_566 56.74(5) ?
Al13 Al11 Al5 1_554 13_566 108.98(6) ?
Al12 Al11 Al5 13_565 13_566 60.86(5) ?
Al12 Al11 Al5 . 13_566 57.49(4) ?
Al9 Al11 Al5 . 13_566 109.91(6) ?
Al2 Al11 Al5 . 13_566 104.78(6) ?
Ni1 Al11 Mn3 . 13_565 104.64(4) ?
Mn4 Al11 Mn3 13_566 13_565 105.35(5) ?
Al4 Al11 Mn3 13_566 13_565 54.22(4) ?
Al13 Al11 Mn3 1_554 13_565 54.73(4) ?
Al12 Al11 Mn3 13_565 13_565 52.49(4) ?
Al12 Al11 Mn3 . 13_565 114.57(5) ?
Al9 Al11 Mn3 . 13_565 106.02(5) ?
Al2 Al11 Mn3 . 13_565 155.83(5) ?
Al5 Al11 Mn3 13_566 13_565 59.41(4) ?
Ni1 Al11 Al11 . 12 54.29(3) ?
Mn4 Al11 Al11 13_566 12 110.38(3) ?
Al4 Al11 Al11 13_566 12 150.42(4) ?
Al13 Al11 Al11 1_554 12 89.65(4) ?
Al12 Al11 Al11 13_565 12 109.41(4) ?
Al12 Al11 Al11 . 12 89.35(4) ?
Al9 Al11 Al11 . 12 88.92(4) ?
Al2 Al11 Al11 . 12 59.20(3) ?
Al5 Al11 Al11 13_566 12 145.45(4) ?
Mn3 Al11 Al11 13_565 12 144.17(3) ?
Ni1 Al11 Al10 . 13_566 53.44(3) ?
Mn4 Al11 Al10 13_566 13_566 104.42(5) ?
Al4 Al11 Al10 13_566 13_566 56.65(5) ?
Al13 Al11 Al10 1_554 13_566 58.05(4) ?
Al12 Al11 Al10 13_565 13_566 105.30(5) ?
Al12 Al11 Al10 . 13_566 156.83(6) ?
Al9 Al11 Al10 . 13_566 56.86(4) ?
Al2 Al11 Al10 . 13_566 115.42(6) ?
Al5 Al11 Al10 13_566 13_566 106.83(5) ?
Mn3 Al11 Al10 13_565 13_566 59.38(4) ?
Al11 Al11 Al10 12 13_566 107.73(3) ?
Mn4 Al12 Mn3 13_566 . 161.15(6) ?
Mn4 Al12 Al5 13_566 13_566 64.16(5) ?
Mn3 Al12 Al5 . 13_566 133.76(6) ?
Mn4 Al12 Al13 13_566 13_566 122.41(6) ?
Mn3 Al12 Al13 . 13_566 58.70(4) ?
Al5 Al12 Al13 13_566 13_566 93.09(6) ?
Mn4 Al12 Al11 13_566 13_565 131.84(6) ?
Mn3 Al12 Al11 . 13_565 66.33(4) ?
Al5 Al12 Al11 13_566 13_565 67.68(5) ?
Al13 Al12 Al11 13_566 13_565 58.79(4) ?
Mn4 Al12 Al11 13_566 . 60.89(4) ?
Mn3 Al12 Al11 . . 128.46(6) ?
Al5 Al12 Al11 13_566 . 62.40(5) ?
Al13 Al12 Al11 13_566 . 152.13(6) ?
Al11 Al12 Al11 13_565 . 97.38(5) ?
Mn4 Al12 Al2 13_566 . 53.54(3) ?
Mn3 Al12 Al2 . . 113.47(5) ?
Al5 Al12 Al2 13_566 . 109.70(6) ?
Al13 Al12 Al2 13_566 . 145.60(6) ?
Al11 Al12 Al2 13_565 . 153.67(6) ?
Al11 Al12 Al2 . . 61.18(5) ?
Mn4 Al12 Al5 13_566 1_554 125.99(6) ?
Mn3 Al12 Al5 . 1_554 63.87(4) ?
Al5 Al12 Al5 13_566 1_554 97.44(4) ?
Al13 Al12 Al5 13_566 1_554 108.09(6) ?
Al11 Al12 Al5 13_565 1_554 60.97(4) ?
Al11 Al12 Al5 . 1_554 65.61(5) ?
Al2 Al12 Al5 . 1_554 94.51(5) ?
Mn4 Al12 Al12 13_566 12 112.93(3) ?
Mn3 Al12 Al12 . 12 55.32(3) ?
Al5 Al12 Al12 13_566 12 151.29(4) ?
Al13 Al12 Al12 13_566 12 110.01(4) ?
Al11 Al12 Al12 13_565 12 109.41(4) ?
Al11 Al12 Al12 . 12 90.65(4) ?
Al2 Al12 Al12 . 12 59.46(3) ?
Al5 Al12 Al12 1_554 12 59.92(3) ?
Mn4 Al12 Al3 13_566 . 108.70(5) ?
Mn3 Al12 Al3 . . 53.43(4) ?
Al5 Al12 Al3 13_566 . 148.34(6) ?
Al13 Al12 Al3 13_566 . 63.77(5) ?
Al11 Al12 Al3 13_565 . 111.56(5) ?
Al11 Al12 Al3 . . 143.97(6) ?
Al2 Al12 Al3 . . 84.56(6) ?
Al5 Al12 Al3 1_554 . 109.80(5) ?
Al12 Al12 Al3 12 . 60.31(3) ?
Mn4 Al12 Al1 13_566 13_566 59.92(5) ?
Mn3 Al12 Al1 . 13_566 119.49(6) ?
Al5 Al12 Al1 13_566 13_566 61.05(5) ?
Al13 Al12 Al1 13_566 13_566 62.78(6) ?
Al11 Al12 Al1 13_565 13_566 95.91(5) ?
Al11 Al12 Al1 . 13_566 110.32(6) ?
Al2 Al12 Al1 . 13_566 105.59(5) ?
Al5 Al12 Al1 1_554 13_566 154.32(5) ?
Al12 Al12 Al1 12 13_566 144.87(3) ?
Al3 Al12 Al1 . 13_566 88.24(5) ?
Mn2 Al13 Mn3 . 13_566 149.28(6) ?
Mn2 Al13 Al7A . . 59.00(7) ?
Mn3 Al13 Al7A 13_566 . 134.09(6) ?
Mn2 Al13 Al11 . 1_556 140.75(7) ?
Mn3 Al13 Al11 13_566 1_556 66.42(4) ?
Al7A Al13 Al11 . 1_556 113.16(8) ?
Mn2 Al13 Ni1 . 1_556 102.62(5) ?
Mn3 Al13 Ni1 13_566 1_556 107.22(5) ?
Al7A Al13 Ni1 . 1_556 58.62(6) ?
Al11 Al13 Ni1 1_556 1_556 54.73(4) ?
Mn2 Al13 Al12 . 13_566 117.03(7) ?
Mn3 Al13 Al12 13_566 13_566 56.18(4) ?
Al7A Al13 Al12 . 13_566 167.20(7) ?
Al11 Al13 Al12 1_556 13_566 61.18(4) ?
Ni1 Al13 Al12 1_556 13_566 113.74(5) ?
Mn2 Al13 Al10 . 13_567 130.87(7) ?
Mn3 Al13 Al10 13_566 13_567 65.78(4) ?
Al7A Al13 Al10 . 13_567 72.73(6) ?
Al11 Al13 Al10 1_556 13_567 65.72(4) ?
Ni1 Al13 Al10 1_556 13_567 53.97(4) ?
Al12 Al13 Al10 13_566 13_567 112.08(6) ?
Mn2 Al13 Al8 . 11_566 52.37(6) ?
Mn3 Al13 Al8 13_566 11_566 107.45(7) ?
Al7A Al13 Al8 . 11_566 56.17(7) ?
Al11 Al13 Al8 1_556 11_566 159.89(6) ?
Ni1 Al13 Al8 1_556 11_566 113.35(6) ?
Al12 Al13 Al8 13_566 11_566 132.88(7) ?
Al10 Al13 Al8 13_567 11_566 94.20(5) ?
Mn2 Al13 Al13 . 12 51.85(3) ?
Mn3 Al13 Al13 13_566 12 156.42(3) ?
Al7A Al13 Al13 . 12 57.51(4) ?
Al11 Al13 Al13 1_556 12 90.35(4) ?
Ni1 Al13 Al13 1_556 12 58.13(3) ?
Al12 Al13 Al13 13_566 12 110.01(4) ?
Al10 Al13 Al13 13_567 12 109.45(4) ?
Al8 Al13 Al13 11_566 12 95.79(6) ?
Mn2 Al13 Al6 . 13_566 108.64(6) ?
Mn3 Al13 Al6 13_566 13_566 54.29(4) ?
Al7A Al13 Al6 . 13_566 87.37(5) ?
Al11 Al13 Al6 1_556 13_566 109.27(6) ?
Ni1 Al13 Al6 1_556 13_566 109.41(5) ?
Al12 Al13 Al6 13_566 13_566 105.27(6) ?
Al10 Al13 Al6 13_567 13_566 57.61(5) ?
Al8 Al13 Al6 11_566 13_566 56.54(6) ?
Al13 Al13 Al6 12 13_566 144.62(4) ?
Mn2 Al13 Al1 . . 58.45(6) ?
Mn3 Al13 Al1 13_566 . 115.78(6) ?
Al7A Al13 Al1 . . 109.92(7) ?
Al11 Al13 Al1 1_556 . 96.52(5) ?
Ni1 Al13 Al1 1_556 . 109.98(4) ?
Al12 Al13 Al1 13_566 . 61.44(5) ?
Al10 Al13 Al1 13_567 . 160.56(6) ?
Al8 Al13 Al1 11_566 . 103.19(6) ?
Al13 Al13 Al1 12 . 60.68(3) ?
Al6 Al13 Al1 13_566 . 140.42(6) ?
Mn2 Al13 Al3 . 13_566 97.93(5) ?
Mn3 Al13 Al3 13_566 13_566 51.70(3) ?
Al7A Al13 Al3 . 13_566 130.66(8) ?
Al11 Al13 Al3 1_556 13_566 110.78(6) ?
Ni1 Al13 Al3 1_556 13_566 158.58(5) ?
Al12 Al13 Al3 13_566 13_566 60.44(6) ?
Al10 Al13 Al3 13_567 13_566 107.22(5) ?
Al8 Al13 Al3 11_566 13_566 74.99(7) ?
Al13 Al13 Al3 12 13_566 142.73(3) ?
Al6 Al13 Al3 13_566 13_566 57.38(6) ?
Al1 Al13 Al3 . 13_566 85.90(5) ?

loop_
_geom_bond_atom_site_label_1
_geom_bond_atom_site_label_2
_geom_bond_site_symmetry_2
_geom_bond_distance
_geom_bond_publ_flag
Ni1 Al7B 1_565 2.2523(7) ?
Ni1 Al7A 9_576 2.468(2) ?
Ni1 Al10 13_566 2.4921(12) ?
Ni1 Al10 8_466 2.4921(12) ?
Ni1 Al11 . 2.4989(13) ?
Ni1 Al11 12 2.4989(13) ?
Ni1 Al7A 1_554 2.652(3) ?
Ni1 Al9 . 2.7106(12) ?
Ni1 Al9 3 2.7107(12) ?
Ni1 Al13 12_554 2.7315(15) ?
Ni1 Al13 1_554 2.7315(15) ?
Mn1 Al8 15_456 2.462(2) ?
Mn1 Al8 13_556 2.462(2) ?
Mn1 Al6 2_565 2.5310(19) ?
Mn1 Al6 9_566 2.5310(19) ?
Mn1 Al4 . 2.6399(19) ?
Mn1 Al4 10_557 2.6400(19) ?
Mn1 Al10 3_556 2.7312(12) ?
Mn1 Al10 12 2.7312(12) ?
Mn1 Al10 10_557 2.7312(12) ?
Mn1 Al10 . 2.7312(12) ?
Mn1 Al9 13_566 2.8328(18) ?
Mn1 Al9 15_466 2.8328(18) ?
Mn2 Al8 11_566 2.333(2) ?
Mn2 Al8 9_566 2.333(2) ?
Mn2 Al13 3_556 2.3349(14) ?
Mn2 Al13 10_557 2.3349(14) ?
Mn2 Al13 12 2.3349(14) ?
Mn2 Al13 . 2.3349(14) ?
Mn2 Al7A 10_557 2.491(3) ?
Mn2 Al7A . 2.491(3) ?
Mn2 Al1 . 2.633(3) ?
Mn3 Al3 . 2.4459(8) ?
Mn3 Al12 12 2.5085(13) ?
Mn3 Al12 . 2.5086(13) ?
Mn3 Al6 . 2.5162(19) ?
Mn3 Al4 1_554 2.5563(18) ?
Mn3 Al13 8_466 2.5800(14) ?
Mn3 Al13 13_566 2.5800(14) ?
Mn3 Al5 1_554 2.8481(18) ?
Mn3 Al11 8_465 2.8962(13) ?
Mn3 Al11 13_565 2.8962(13) ?
Mn3 Al10 12_554 2.9039(13) ?
Mn3 Al10 1_554 2.9039(13) ?
Mn4 Al2 13_566 2.3996(9) ?
Mn4 Al12 13_566 2.4779(13) ?
Mn4 Al12 6_565 2.4779(13) ?
Mn4 Al4 . 2.6116(15) ?
Mn4 Al4 10_557 2.6116(15) ?
Mn4 Al11 6_565 2.6823(12) ?
Mn4 Al11 13_566 2.6823(12) ?
Mn4 Al1 . 2.716(2) ?
Mn4 Al5 . 2.7642(15) ?
Mn4 Al5 10_557 2.7642(15) ?
Mn4 Al9 13_566 2.8163(19) ?
Mn4 Mn4 3_556 2.8282(17) ?
Al1 Al5 . 2.861(2) ?
Al1 Al5 10_557 2.861(2) ?
Al1 Al12 15_466 2.9093(14) ?
Al1 Al12 13_566 2.9093(14) ?
Al1 Al12 8_466 2.9093(14) ?
Al1 Al12 6_565 2.9093(14) ?
Al1 Al13 . 2.946(2) ?
Al1 Al13 12 2.946(2) ?
Al1 Al13 10_557 2.946(2) ?
Al2 Al12 . 2.809(2) ?
Al2 Al12 12 2.809(2) ?
Al2 Al12 3 2.809(2) ?
Al2 Al12 10_556 2.809(2) ?
Al2 Al9 3 2.829(3) ?
Al2 Al9 . 2.829(3) ?
Al2 Al11 10_556 2.8490(13) ?
Al2 Al11 12 2.8490(13) ?
Al2 Al11 3 2.8490(13) ?
Al2 Al11 . 2.8490(13) ?
Al3 Al6 10_556 2.819(3) ?
Al3 Al6 . 2.819(3) ?
Al3 Al12 10_556 2.881(2) ?
Al3 Al12 3 2.881(2) ?
Al3 Al12 12 2.881(2) ?
Al3 Al12 . 2.881(2) ?
Al3 Al13 8_466 2.9714(14) ?
Al3 Al13 6_564 2.9714(14) ?
Al3 Al13 15_465 2.9714(14) ?
Al3 Al13 13_566 2.9714(14) ?
Al4 Al4 10_557 2.483(3) ?
Al4 Al5 . 2.641(2) ?
Al4 Al10 . 2.6985(18) ?
Al4 Al10 12 2.6985(18) ?
Al4 Al11 13_566 2.7001(15) ?
Al4 Al11 8_466 2.7001(14) ?
Al4 Al9 15_466 2.8270(18) ?
Al4 Al9 13_566 2.8270(18) ?
Al5 Al12 13_566 2.7131(15) ?
Al5 Al12 8_466 2.7131(15) ?
Al5 Al12 1_556 2.8480(18) ?
Al5 Al12 12_556 2.8480(18) ?
Al5 Al11 8_466 2.8510(15) ?
Al5 Al11 13_566 2.8510(15) ?
Al6 Al8 7 2.722(2) ?
Al6 Al8 5_455 2.722(2) ?
Al6 Al10 9_566 2.7266(19) ?
Al6 Al10 4_566 2.7266(19) ?
Al6 Al10 12_554 2.7300(19) ?
Al6 Al10 1_554 2.7300(19) ?
Al6 Al13 13_566 2.9000(16) ?
Al6 Al13 8_466 2.9000(16) ?
Al7A Al7A 9_577 2.442(5) ?
Al7A Al8 9_566 2.608(3) ?
Al7A Al8 11_566 2.608(3) ?
Al7A Al13 12 2.685(2) ?
Al7A Al13 . 2.685(2) ?
Al7A Al10 16 2.9016(17) ?
Al7A Al10 5_455 2.9016(17) ?
Al7B Al10 16_544 2.8166(12) ?
Al7B Al10 8_456 2.8166(12) ?
Al7B Al10 5_444 2.8166(12) ?
Al7B Al10 13_556 2.8166(12) ?
Al8 Al9 1_545 2.843(3) ?
Al8 Al13 11_565 2.847(2) ?
Al8 Al13 4_566 2.847(2) ?
Al8 Al10 13_556 2.8874(16) ?
Al8 Al10 6_554 2.8874(16) ?
Al9 Al10 6_564 2.7591(15) ?
Al9 Al10 13_566 2.7591(15) ?
Al9 Al9 3 2.811(4) ?
Al9 Al11 . 2.8242(15) ?
Al9 Al11 10_556 2.8242(15) ?
Al10 Al13 13_567 2.7603(17) ?
Al10 Al10 12 2.890(2) ?
Al11 Al13 1_554 2.7046(17) ?
Al11 Al12 13_565 2.7705(16) ?
Al11 Al12 . 2.7891(16) ?
Al11 Al11 12 2.917(2) ?
Al12 Al13 13_566 2.7393(17) ?
Al12 Al12 12 2.855(3) ?
Al13 Al13 12 2.884(3) ?
